data_2200963
loop_
_publ_author_name
'Jeffrey C. Bryan'
'Andrei A. Gakh'
'Richard A. Sachleben'

_publ_section_title
;
 (9,10-Triptyceno)benzo-28-crown-8
;
_journal_issue 2
_journal_name_full 'Acta Crystallographica Section E'
_journal_page_first o129
_journal_page_last o131
_journal_paper_doi 10.1107/S1600536802000302
_journal_volume 58
_journal_year 2002
_chemical_formula_iupac 'C40 H44 O8'
_chemical_formula_moiety 'C40 H44 O8'
_chemical_formula_structural 'C40 H44 O8'
_chemical_formula_sum 'C40 H44 O8'
_chemical_formula_weight 652.8
_chemical_name_common (9,10-triptyceno)benzo-28-crown-8
_chemical_name_systematic
;
?
;
_space_group_IT_number 14
_symmetry_cell_setting monoclinic
_symmetry_space_group_name_Hall '-P 2ybc'
_symmetry_space_group_name_H-M 'P 1 21/c 1'
_atom_sites_solution_hydrogens geom
_atom_sites_solution_primary direct
_atom_sites_solution_secondary difmap
_cell_angle_alpha 90
_cell_angle_beta 91.333(9)
_cell_angle_gamma 90
_cell_formula_units_Z 4
_cell_length_a 9.3198(17)
_cell_length_b 23.416(2)
_cell_length_c 15.838(3)
_cell_measurement_reflns_used 25
_cell_measurement_temperature 233
_cell_measurement_theta_max 12.2
_cell_measurement_theta_min 10.1
_cell_volume 3455.4(10)
_computing_cell_refinement CAD-4-PC
_computing_data_collection 'CAD-4-PC (Enraf-Nonius, 1993)'
_computing_data_reduction 'XCAD4 (Harms, 1995)'
_computing_molecular_graphics 'ORTEP-3 for Windows (Farrugia, 1997)'
_computing_publication_material 'PLATON (Spek, 2001)'
_computing_structure_refinement 'SHELXL97 (Sheldrick, 1997)'
_computing_structure_solution 'SHELXS86 (Sheldrick, 1990)'
_diffrn_ambient_temperature 233
_diffrn_measured_fraction_theta_full 1.00
_diffrn_measured_fraction_theta_max 1.00
_diffrn_measurement_device_type 'Enraf-Nonius CAD-4'
_diffrn_measurement_method \w
_diffrn_radiation_monochromator graphite
_diffrn_radiation_source 'fine-focus sealed tube'
_diffrn_radiation_type 'Mo K\a'
_diffrn_radiation_wavelength .71073
_diffrn_reflns_av_R_equivalents .029
_diffrn_reflns_av_sigmaI/netI .080
_diffrn_reflns_limit_h_max 11
_diffrn_reflns_limit_h_min 0
_diffrn_reflns_limit_k_max 27
_diffrn_reflns_limit_k_min -16
_diffrn_reflns_limit_l_max 18
_diffrn_reflns_limit_l_min -18
_diffrn_reflns_number 7830
_diffrn_reflns_reduction_process
;
 ?
;
_diffrn_reflns_theta_full 25.0
_diffrn_reflns_theta_max 25.0
_diffrn_reflns_theta_min 2.1
_diffrn_standards_decay_% 2
_diffrn_standards_interval_time 120
_diffrn_standards_number 3
_exptl_absorpt_coefficient_mu .087
_exptl_absorpt_correction_type none
_exptl_crystal_colour colourless
_exptl_crystal_density_diffrn 1.255
_exptl_crystal_density_method 'not measured'
_exptl_crystal_description plate
_exptl_crystal_F_000 1392
_exptl_crystal_size_max .63
_exptl_crystal_size_mid .50
_exptl_crystal_size_min .04
_refine_diff_density_max .27
_refine_diff_density_min -.28
_refine_ls_extinction_method none
_refine_ls_goodness_of_fit_ref 1.01
_refine_ls_hydrogen_treatment constr
_refine_ls_matrix_type full
_refine_ls_number_constraints 0
_refine_ls_number_parameters 487
_refine_ls_number_reflns 6061
_refine_ls_number_restraints 51
_refine_ls_restrained_S_all 1.01
_refine_ls_R_factor_all .129
_refine_ls_R_factor_gt .048
_refine_ls_shift/su_max .001
_refine_ls_shift/su_mean .000
_refine_ls_structure_factor_coef Fsqd
_refine_ls_weighting_details 'w = 1/[\s^2^(Fo^2^)+(0.0610P)^2^] where P = (Fo^2^+2Fc^2^)/3'
_refine_ls_weighting_scheme calc
_refine_ls_wR_factor_gt .111
_refine_ls_wR_factor_ref .134
_reflns_number_gt 3227
_reflns_number_total 6061
_reflns_threshold_expression I>2\s(I)
_cod_data_source_file om6075.cif
_cod_data_source_block I
_cod_depositor_comments
;
The following automatic conversions were performed:
'_symmetry_cell_setting' value 'Monoclinic' changed to 'monoclinic'
according to '/home/saulius/struct/CIF-dictionaries/cif_core.dic'
dictionary named 'cif_core.dic' version 2.4.1 from 2010-06-29.

Automatic conversion script
Id: cif_fix_enum 1527 2010-12-29 10:47:43Z saulius 

The following automatic conversions were performed:

'_symmetry_cell_setting' value 'Monoclinic' changed to 'monoclinic'
according to /home/saulius/struct/CIF-dictionaries/cif_core.dic
dictionary named 'cif_core.dic' version 2.4.1 from 2010-06-29.

Automatic conversion script
Id: cif_fix_values 1715 2011-07-08 13:25:40Z adriana 
;
_cod_original_sg_symbol_H-M 'P 21/c'
_cod_database_code 2200963
_cod_database_fobs_code 2200963

loop_
_symmetry_equiv_pos_as_xyz
x,y,z
-x,1/2+y,1/2-z
-x,-y,-z
x,1/2-y,1/2+z

loop_
_atom_site_aniso_label
_atom_site_aniso_U_11
_atom_site_aniso_U_22
_atom_site_aniso_U_33
_atom_site_aniso_U_12
_atom_site_aniso_U_13
_atom_site_aniso_U_23
O1 .0457(10) .0412(10) .0516(11) -.0180(8) .0091(8) -.0071(8)
O2 .0334(9) .0426(10) .0537(12) .0032(8) .0006(8) -.0028(8)
O3 .0390(10) .0427(10) .0754(13) .0036(9) .0166(9) .0100(9)
O4 .0347(10) .0620(12) .0546(12) .0006(8) .0094(8) .0143(9)
O5 .0552(12) .0454(11) .0761(14) .0009(10) .0096(10) .0033(10)
O6 .072(3) .045(2) .088(4) -.002(2) .001(2) -.011(2)
O7 .077(5) .046(4) .073(8) -.002(3) .029(4) -.008(4)
O8 .0511(11) .0478(10) .0491(12) -.0176(9) .0137(9) .0043(8)
C1 .0290(12) .0331(13) .0395(15) -.0044(10) .0068(10) .0012(11)
C2 .0329(13) .0327(13) .0351(14) -.0036(11) .0022(11) .0008(10)
C3 .0302(13) .0382(14) .0343(14) .0054(11) .0042(10) -.0048(11)
C4 .0328(13) .0331(13) .0352(14) .0040(11) .0060(11) .0025(11)
C5 .0509(16) .0423(16) .0496(17) .0045(13) .0068(14) .0086(13)
C6 .0581(19) .070(2) .0572(19) .0229(17) -.0044(15) .0177(15)
C7 .0410(16) .079(2) .062(2) .0127(16) -.0087(14) .0020(17)
C8 .0305(14) .0552(17) .0532(17) .0017(12) .0020(12) -.0025(14)
C9 .0322(13) .0344(13) .0319(14) .0008(11) -.0007(10) .0027(10)
C10 .0320(13) .0388(14) .0306(13) -.0003(11) -.0010(10) .0015(10)
C11 .0306(13) .0484(16) .0503(17) -.0025(12) .0012(12) .0023(12)
C12 .0291(14) .0625(19) .070(2) .0100(14) .0073(13) .0026(15)
C13 .0460(16) .0422(16) .069(2) .0131(14) .0066(14) .0014(14)
C14 .0381(14) .0370(14) .0492(16) .0021(12) -.0004(12) .0043(12)
C15 .0330(13) .0362(13) .0360(14) .0024(11) .0035(11) .0020(11)
C16 .0327(13) .0346(14) .0375(15) .0003(11) .0020(11) -.0008(11)
C17 .0453(14) .0424(14) .0418(16) -.0057(12) .0018(12) -.0070(12)
C18 .0600(17) .0574(18) .0385(16) -.0020(15) .0005(13) -.0092(13)
C19 .0653(18) .0600(18) .0364(16) .0005(15) .0114(14) .0022(14)
C20 .0477(15) .0426(15) .0451(16) -.0049(12) .0113(13) .0041(13)
C21 .0415(14) .0433(15) .0462(16) -.0061(12) .0064(12) -.0019(12)
C22 .0311(13) .0380(14) .0625(18) -.0111(11) .0073(12) -.0024(13)
C23 .0270(13) .0413(15) .0638(19) -.0043(11) .0004(12) -.0011(13)
C24 .0413(15) .0457(16) .0560(18) -.0037(12) .0050(13) -.0011(13)
C25 .0450(16) .0463(16) .068(2) -.0052(14) .0121(14) -.0052(14)
C26 .0469(15) .0458(16) .0629(19) .0092(13) .0167(13) .0135(13)
C27 .0383(15) .0695(19) .0507(18) .0072(14) .0072(13) .0069(14)
C28 .0333(14) .0506(17) .0478(16) -.0027(13) .0082(12) .0042(13)
C29 .0430(15) .0483(16) .0455(16) .0000(14) .0009(13) .0045(13)
C30 .0518(17) .0584(18) .0596(19) -.0187(15) .0109(14) .0075(15)
C31 .0555(19) .085(2) .064(2) -.0134(18) .0254(16) -.0118(18)
C32 .0555(19) .077(2) .079(2) -.0050(17) .0233(17) -.0232(17)
C33 .0504(17) .0569(19) .070(2) -.0066(15) .0095(15) -.0105(15)
C34 .040(6) .047(3) .064(5) -.004(3) -.004(4) -.004(3)
C35 .069(6) .062(4) .065(6) .002(3) .018(3) .004(3)
C36 .097(4) .055(3) .061(3) .005(3) -.007(3) .003(3)
C37 .055(3) .056(5) .069(5) .009(3) .001(3) .001(4)
C38 .082(2) .0376(16) .093(3) -.0010(16) .0491(19) .0011(16)
C39 .0637(18) .0431(16) .074(2) -.0194(14) .0296(16) -.0080(15)
C40 .0484(15) .0408(15) .0435(16) -.0078(12) .0092(13) .0011(12)
C34A .032(12) .052(8) .117(16) -.012(7) -.002(8) .009(8)
C35A .075(11) .036(5) .036(8) -.007(5) -.005(7) -.009(5)
C36A .087(8) .052(6) .080(8) .007(5) -.038(7) -.011(6)
C37A .143(15) .057(7) .080(12) .003(8) -.037(10) .005(8)
O7A .031(6) .054(7) .039(7) -.002(5) .016(4) -.005(5)
O6A .067(6) .045(4) .074(7) -.013(4) .004(4) -.010(4)

loop_
_atom_site_label
_atom_site_fract_x
_atom_site_fract_y
_atom_site_fract_z
_atom_site_U_iso_or_equiv
_atom_site_thermal_displace_type
_atom_site_calc_flag
_atom_site_refinement_flags
_atom_site_occupancy
_atom_site_type_symbol
O1 .37625(17) .33879(7) .93471(10) .0460(6) Uani . . 1.000 O
O2 .35324(16) .44710(7) 1.02445(11) .0432(6) Uani . . 1.000 O
O3 .09346(17) .47780(7) 1.11586(11) .0521(6) Uani . . 1.000 O
O4 -.15915(17) .46637(7) 1.22264(11) .0503(7) Uani . . 1.000 O
O5 -.27604(19) .36083(8) 1.21919(12) .0588(7) Uani . . 1.000 O
O6 -.2829(5) .20700(18) 1.2127(3) .0683(18) Uani . . .670 O
O7 -.2302(14) .0953(7) 1.1290(10) .065(3) Uani . . .670 O
O8 -.04470(17) .10844(7) .97597(11) .0491(6) Uani . . 1.000 O
C1 .2581(2) .25965(9) .86861(14) .0338(8) Uani . . 1.000 C
C2 .0917(2) .16957(9) .88582(14) .0335(8) Uani . . 1.000 C
C3 .3200(2) .21455(9) .92888(14) .0342(8) Uani . . 1.000 C
C4 .2311(2) .16699(9) .93923(14) .0336(8) Uani . . 1.000 C
C5 .2738(3) .12337(11) .99269(16) .0475(9) Uani . . 1.000 C
C6 .4060(3) .12654(13) 1.03509(18) .0619(11) Uani . . 1.000 C
C7 .4944(3) .17296(13) 1.02375(18) .0608(11) Uani . . 1.000 C
C8 .4521(2) .21679(11) .97091(16) .0463(9) Uani . . 1.000 C
C9 .1084(2) .27397(9) .90228(13) .0329(8) Uani . . 1.000 C
C10 .0208(2) .22618(10) .91074(14) .0338(8) Uani . . 1.000 C
C11 -.1184(2) .23286(11) .93884(15) .0431(9) Uani . . 1.000 C
C12 -.1665(3) .28674(12) .95888(17) .0538(10) Uani . . 1.000 C
C13 -.0801(3) .33350(11) .95136(17) .0523(10) Uani . . 1.000 C
C14 .0582(3) .32737(10) .92256(15) .0415(8) Uani . . 1.000 C
C15 .2276(2) .22756(10) .78553(14) .0350(8) Uani . . 1.000 C
C16 .1410(2) .17933(10) .79466(14) .0349(8) Uani . . 1.000 C
C17 .1071(3) .14583(11) .72545(15) .0432(8) Uani . . 1.000 C
C18 .1578(3) .16074(12) .64672(16) .0520(10) Uani . . 1.000 C
C19 .2403(3) .20888(12) .63757(16) .0537(10) Uani . . 1.000 C
C20 .2763(3) .24264(11) .70678(16) .0450(9) Uani . . 1.000 C
C21 .3529(3) .31110(10) .85650(15) .0436(9) Uani . . 1.000 C
C22 .4724(2) .38521(10) .93055(16) .0438(9) Uani . . 1.000 C
C23 .4787(2) .41374(10) 1.01457(17) .0440(9) Uani . . 1.000 C
C24 .3470(3) .46971(11) 1.10691(17) .0476(9) Uani . . 1.000 C
C25 .2223(3) .50943(11) 1.11353(18) .0529(10) Uani . . 1.000 C
C26 -.0295(3) .51328(11) 1.11440(18) .0516(10) Uani . . 1.000 C
C27 -.1588(3) .47855(12) 1.13442(17) .0527(10) Uani . . 1.000 C
C28 -.2952(3) .45759(11) 1.25329(16) .0438(9) Uani . . 1.000 C
C29 -.3558(3) .40339(11) 1.25328(16) .0456(9) Uani . . 1.000 C
C30 -.4905(3) .39617(12) 1.28762(18) .0565(10) Uani . . 1.000 C
C31 -.5631(3) .44256(15) 1.31848(19) .0678(11) Uani . . 1.000 C
C32 -.5047(3) .49599(14) 1.31690(19) .0702(11) Uani . . 1.000 C
C33 -.3686(3) .50313(13) 1.28521(18) .0590(11) Uani . . 1.000 C
C34 -.3401(14) .3036(5) 1.2278(9) .050(3) Uani . . .670 C
C35 -.2262(10) .2626(3) 1.2034(7) .065(3) Uani . . .670 C
C36 -.1791(6) .1658(2) 1.2317(3) .0711(19) Uani . . .670 C
C37 -.1211(7) .1344(3) 1.1594(5) .060(3) Uani . . .670 C
C38 -.1757(4) .05180(12) 1.0711(2) .0701(13) Uani . . 1.000 C
C39 -.1582(3) .06820(11) .98109(18) .0598(10) Uani . . 1.000 C
C40 -.0043(3) .11774(10) .89102(15) .0441(9) Uani . . 1.000 C
C34A -.302(3) .3040(11) 1.219(2) .067(7) Uani . . .330 C
C35A -.1826(19) .2696(5) 1.1853(12) .049(5) Uani . . .330 C
C36A -.1056(11) .1749(5) 1.1706(8) .074(4) Uani . . .330 C
C37A -.150(2) .1140(6) 1.1858(10) .094(7) Uani . . .330 C
O7A -.229(2) .0963(13) 1.1122(19) .041(4) Uani . . .330 O
O6A -.2251(9) .2120(4) 1.1810(6) .062(3) Uani . . .330 O
H12 -.26050 .29140 .97810 .0650 Uiso calc R 1.000 H
H11 -.17900 .20100 .94410 .0520 Uiso calc R 1.000 H
H17 .04990 .11310 .73150 .0520 Uiso calc R 1.000 H
H18 .13560 .13780 .59950 .0620 Uiso calc R 1.000 H
H19 .27260 .21900 .58380 .0640 Uiso calc R 1.000 H
H20 .33330 .27540 .70030 .0540 Uiso calc R 1.000 H
H21A .44490 .29910 .83360 .0520 Uiso calc R 1.000 H
H13 -.11450 .36990 .96580 .0630 Uiso calc R 1.000 H
H14 .11760 .35950 .91690 .0500 Uiso calc R 1.000 H
H5 .21380 .09160 1.00050 .0570 Uiso calc R 1.000 H
H6 .43510 .09690 1.07160 .0740 Uiso calc R 1.000 H
H7 .58400 .17470 1.05220 .0730 Uiso calc R 1.000 H
H8 .51280 .24830 .96330 .0560 Uiso calc R 1.000 H
H24B .33740 .43850 1.14760 .0570 Uiso calc R 1.000 H
H25A .23300 .53250 1.16490 .0640 Uiso calc R 1.000 H
H25B .21940 .53530 1.06490 .0640 Uiso calc R 1.000 H
H26A -.04210 .53070 1.05840 .0620 Uiso calc R 1.000 H
H26B -.01730 .54400 1.15600 .0620 Uiso calc R 1.000 H
H27A -.24600 .49960 1.11820 .0630 Uiso calc R 1.000 H
H27B -.15780 .44280 1.10230 .0630 Uiso calc R 1.000 H
H30 -.53200 .35960 1.28970 .0680 Uiso calc R 1.000 H
H31 -.65460 .43740 1.34110 .0810 Uiso calc R 1.000 H
H32 -.55620 .52750 1.33700 .0840 Uiso calc R 1.000 H
H33 -.32620 .53960 1.28560 .0710 Uiso calc R 1.000 H
H34A -.42480 .29970 1.19040 .0600 Uiso calc R .670 H
H34B -.36880 .29690 1.28610 .0600 Uiso calc R .670 H
H35A -.19910 .26900 1.14480 .0780 Uiso calc R .670 H
H35B -.14080 .26740 1.24000 .0780 Uiso calc R .670 H
H36A -.22070 .13800 1.27040 .0850 Uiso calc R .670 H
H36B -.09910 .18440 1.26190 .0850 Uiso calc R .670 H
H37A -.09570 .16110 1.11460 .0720 Uiso calc R .670 H
H37B -.03470 .11330 1.17700 .0720 Uiso calc R .670 H
H38A -.08210 .03890 1.09330 .0500 Uiso calc R 1.000 H
H38B -.24070 .01890 1.07250 .0840 Uiso calc R 1.000 H
H39A -.13620 .03430 .94750 .0720 Uiso calc R 1.000 H
H39B -.24750 .08500 .95860 .0720 Uiso calc R 1.000 H
H40A -.09030 .12350 .85530 .0530 Uiso calc R 1.000 H
H40B .04660 .08410 .87020 .0530 Uiso calc R 1.000 H
H21B .30700 .33750 .81620 .0520 Uiso calc R 1.000 H
H22A .43940 .41230 .88710 .0530 Uiso calc R 1.000 H
H22B .56800 .37160 .91580 .0530 Uiso calc R 1.000 H
H23A .48550 .38490 1.05940 .0530 Uiso calc R 1.000 H
H23B .56380 .43820 1.01890 .0530 Uiso calc R 1.000 H
H24A .43610 .49030 1.12060 .0570 Uiso calc R 1.000 H
H34C -.38840 .29650 1.18440 .0800 Uiso calc R .330 H
H34D -.32000 .29150 1.27640 .0800 Uiso calc R .330 H
H35C -.15820 .28320 1.12890 .0590 Uiso calc R .330 H
H35D -.09750 .27340 1.22230 .0590 Uiso calc R .330 H
H36C -.02820 .18550 1.21050 .0880 Uiso calc R .330 H
H36D -.06970 .17880 1.11320 .0880 Uiso calc R .330 H
H37C -.06550 .08970 1.19480 .1130 Uiso calc R .330 H
H37D -.20990 .11150 1.23580 .1130 Uiso calc R .330 H

loop_
_atom_type_symbol
_atom_type_description
_atom_type_scat_dispersion_real
_atom_type_scat_dispersion_imag
_atom_type_scat_source
O O .0106 .0060 'International Tables Vol C Tables 4.2.6.8 and 6.1.1.4'
H H .0000 .0000 'International Tables Vol C Tables 4.2.6.8 and 6.1.1.4'
C C .0033 .0016 'International Tables Vol C Tables 4.2.6.8 and 6.1.1.4'

loop_
_geom_angle_atom_site_label_1
_geom_angle_atom_site_label_2
_geom_angle_atom_site_label_3
_geom_angle
_geom_angle_publ_flag
C21 O1 C22 113.47(18) yes
C23 O2 C24 111.13(19) yes
C25 O3 C26 112.36(19) yes
C27 O4 C28 113.36(19) yes
C29 O5 C34 113.7(5) yes
C29 O5 C34A 128.4(12) yes
C35 O6 C36 113.6(5) yes
C35A O6A C36A 111.7(10) yes
C37 O7 C38 113.4(9) yes
C37A O7A C38 115.8(18) yes
C39 O8 C40 111.68(19) yes
C3 C1 C9 105.41(17) no
C9 C1 C15 104.58(15) no
C3 C1 C15 104.88(17) no
C3 C1 C21 114.69(17) no
C15 C1 C21 112.27(18) no
C9 C1 C21 114.05(18) no
C4 C2 C40 115.66(18) no
C10 C2 C16 104.59(17) no
C10 C2 C40 114.84(17) no
C16 C2 C40 111.08(18) no
C4 C2 C10 104.83(17) no
C4 C2 C16 104.77(15) no
C1 C3 C8 126.29(19) no
C1 C3 C4 114.03(17) no
C4 C3 C8 119.7(2) no
C2 C4 C5 126.6(2) no
C3 C4 C5 119.9(2) no
C2 C4 C3 113.57(18) no
C4 C5 C6 119.8(2) no
C5 C6 C7 120.3(3) no
C6 C7 C8 120.3(3) no
C3 C8 C7 120.1(2) no
C10 C9 C14 120.3(2) no
C1 C9 C14 126.4(2) no
C1 C9 C10 113.29(18) no
C2 C10 C9 114.31(17) no
C2 C10 C11 126.1(2) no
C9 C10 C11 119.6(2) no
C10 C11 C12 119.2(2) no
C11 C12 C13 121.2(2) no
C12 C13 C14 120.1(2) no
C9 C14 C13 119.7(2) no
C1 C15 C16 113.73(19) no
C1 C15 C20 126.1(2) no
C16 C15 C20 120.1(2) no
C2 C16 C15 113.70(19) no
C15 C16 C17 120.0(2) no
C2 C16 C17 126.3(2) no
C16 C17 C18 119.6(2) no
C17 C18 C19 120.3(2) no
C18 C19 C20 120.7(2) no
C15 C20 C19 119.3(2) no
O1 C21 C1 109.53(19) yes
O1 C22 C23 108.41(19) yes
O2 C23 C22 109.29(18) yes
O2 C24 C25 110.3(2) yes
O3 C25 C24 109.8(2) yes
O3 C26 C27 109.5(2) yes
O4 C27 C26 109.7(2) yes
C29 C28 C33 120.3(3) no
O4 C28 C29 120.8(2) yes
O4 C28 C33 118.9(2) yes
C28 C29 C30 118.8(2) no
O5 C29 C30 124.9(2) yes
O5 C29 C28 116.3(2) yes
C29 C30 C31 119.9(3) no
C30 C31 C32 121.2(3) no
C31 C32 C33 119.1(3) no
C28 C33 C32 120.6(3) no
O5 C34 C35 105.6(9) yes
O5 C34A C35A 114(2) yes
O6 C35 C34 107.2(8) yes
O6A C35A C34A 109.0(15) yes
O6 C36 C37 116.3(5) yes
O6A C36A C37A 109.9(10) yes
O7 C37 C36 107.9(8) yes
O7A C37A C36A 106.5(16) yes
O7 C38 C39 117.8(7) yes
O7A C38 C39 108.5(13) yes
O8 C39 C38 108.9(2) yes
O8 C40 C2 110.16(19) yes
C4 C5 H5 120 no
C6 C5 H5 120 no
C5 C6 H6 120 no
C7 C6 H6 120 no
C6 C7 H7 120 no
C8 C7 H7 120 no
C3 C8 H8 120 no
C7 C8 H8 120 no
C10 C11 H11 120 no
C12 C11 H11 120 no
C11 C12 H12 119 no
C13 C12 H12 119 no
C12 C13 H13 120 no
C14 C13 H13 120 no
C9 C14 H14 120 no
C13 C14 H14 120 no
C16 C17 H17 120 no
C18 C17 H17 120 no
C17 C18 H18 120 no
C19 C18 H18 120 no
C18 C19 H19 120 no
C20 C19 H19 120 no
C15 C20 H20 120 no
C19 C20 H20 120 no
O1 C21 H21A 110 no
O1 C21 H21B 110 no
C1 C21 H21A 110 no
C1 C21 H21B 110 no
H21A C21 H21B 108 no
O1 C22 H22A 110 no
O1 C22 H22B 110 no
C23 C22 H22A 110 no
C23 C22 H22B 110 no
H22A C22 H22B 108 no
O2 C23 H23A 110 no
O2 C23 H23B 110 no
C22 C23 H23A 110 no
C22 C23 H23B 110 no
H23A C23 H23B 108 no
O2 C24 H24A 110 no
O2 C24 H24B 110 no
C25 C24 H24A 110 no
C25 C24 H24B 110 no
H24A C24 H24B 108 no
O3 C25 H25A 110 no
O3 C25 H25B 110 no
C24 C25 H25A 110 no
C24 C25 H25B 110 no
H25A C25 H25B 108 no
O3 C26 H26A 110 no
O3 C26 H26B 110 no
C27 C26 H26A 110 no
C27 C26 H26B 110 no
H26A C26 H26B 108 no
O4 C27 H27A 110 no
O4 C27 H27B 110 no
C26 C27 H27A 110 no
C26 C27 H27B 110 no
H27A C27 H27B 108 no
C29 C30 H30 120 no
C31 C30 H30 120 no
C30 C31 H31 119 no
C32 C31 H31 119 no
C31 C32 H32 120 no
C33 C32 H32 120 no
C28 C33 H33 120 no
C32 C33 H33 120 no
O5 C34 H34A 111 no
O5 C34 H34B 111 no
C35 C34 H34A 111 no
C35 C34 H34B 111 no
H34A C34 H34B 109 no
C35A C34A H34C 108 no
O5 C34A H34C 109 no
O5 C34A H34D 109 no
C35A C34A H34D 109 no
H34C C34A H34D 108 no
O6 C35 H35A 110 no
H35A C35 H35B 109 no
O6 C35 H35B 110 no
C34 C35 H35A 110 no
C34 C35 H35B 110 no
O6A C35A H35D 110 no
C34A C35A H35C 110 no
C34A C35A H35D 110 no
O6A C35A H35C 110 no
H35C C35A H35D 108 no
O6 C36 H36B 108 no
C37 C36 H36A 108 no
O6 C36 H36A 108 no
H36A C36 H36B 107 no
C37 C36 H36B 108 no
O6A C36A H36D 110 no
C37A C36A H36C 110 no
H36C C36A H36D 108 no
C37A C36A H36D 110 no
O6A C36A H36C 110 no
H37A C37 H37B 109 no
O7 C37 H37A 110 no
O7 C37 H37B 110 no
C36 C37 H37A 110 no
C36 C37 H37B 110 no
O7A C37A H37C 110 no
C36A C37A H37D 110 no
O7A C37A H37D 110 no
C36A C37A H37C 111 no
H37C C37A H37D 109 no
O7 C38 H38A 108 no
O7A C38 H38B 111 no
O7A C38 H38A 114 no
C39 C38 H38A 108 no
C39 C38 H38B 108 no
O7 C38 H38B 108 no
H38A C38 H38B 107 no
O8 C39 H39B 110 no
C38 C39 H39A 110 no
O8 C39 H39A 110 no
H39A C39 H39B 108 no
C38 C39 H39B 110 no
H40A C40 H40B 108 no
C2 C40 H40B 110 no
O8 C40 H40A 110 no
O8 C40 H40B 110 no
C2 C40 H40A 110 no

loop_
_geom_bond_atom_site_label_1
_geom_bond_atom_site_label_2
_geom_bond_site_symmetry_1
_geom_bond_site_symmetry_2
_geom_bond_distance
_geom_bond_publ_flag
O1 C21 . . 1.411(3) yes
O1 C22 . . 1.411(3) yes
O2 C23 . . 1.418(3) yes
O2 C24 . . 1.412(3) yes
O3 C25 . . 1.412(3) yes
O3 C26 . . 1.415(3) yes
O4 C27 . . 1.426(3) yes
O4 C28 . . 1.384(3) yes
O5 C29 . . 1.362(3) yes
O5 C34 . . 1.475(12) yes
O5 C34A . . 1.35(3) yes
O6 C35 . . 1.414(9) yes
O6 C36 . . 1.394(7) yes
O6A C35A . . 1.407(15) yes
O6A C36A . . 1.425(14) yes
O7 C37 . . 1.443(16) yes
O7 C38 . . 1.469(16) yes
O7A C38 . . 1.33(3) yes
O7A C37A . . 1.43(3) yes
O8 C39 . . 1.420(3) yes
O8 C40 . . 1.422(3) yes
C1 C3 . . 1.528(3) no
C1 C9 . . 1.542(3) no
C1 C15 . . 1.536(3) no
C1 C21 . . 1.509(3) no
C2 C10 . . 1.537(3) no
C2 C16 . . 1.542(3) no
C2 C4 . . 1.535(3) no
C2 C40 . . 1.511(3) no
C3 C8 . . 1.387(3) no
C3 C4 . . 1.400(3) no
C4 C5 . . 1.379(3) no
C5 C6 . . 1.391(4) no
C6 C7 . . 1.378(4) no
C7 C8 . . 1.376(4) no
C9 C10 . . 1.394(3) no
C9 C14 . . 1.376(3) no
C10 C11 . . 1.390(3) no
C11 C12 . . 1.378(4) no
C12 C13 . . 1.366(4) no
C13 C14 . . 1.385(4) no
C15 C20 . . 1.383(3) no
C15 C16 . . 1.398(3) no
C16 C17 . . 1.379(3) no
C17 C18 . . 1.388(4) no
C18 C19 . . 1.374(4) no
C19 C20 . . 1.386(4) no
C22 C23 . . 1.489(4) no
C24 C25 . . 1.494(4) no
C26 C27 . . 1.494(4) no
C28 C29 . . 1.389(4) no
C28 C33 . . 1.370(4) no
C29 C30 . . 1.390(4) no
C30 C31 . . 1.376(4) no
C31 C32 . . 1.365(5) no
C32 C33 . . 1.385(4) no
C34 C35 . . 1.489(15) no
C34A C35A . . 1.48(3) no
C36 C37 . . 1.474(9) no
C36A C37A . . 1.506(19) no
C38 C39 . . 1.489(4) no
C5 H5 . . .94 no
C6 H6 . . .94 no
C7 H7 . . .94 no
C8 H8 . . .94 no
C11 H11 . . .94 no
C12 H12 . . .94 no
C13 H13 . . .94 no
C14 H14 . . .94 no
C17 H17 . . .94 no
C18 H18 . . .94 no
C19 H19 . . .94 no
C20 H20 . . .94 no
C21 H21A . . .98 no
C21 H21B . . .98 no
C22 H22A . . .98 no
C22 H22B . . .98 no
C23 H23A . . .98 no
C23 H23B . . .98 no
C24 H24A . . .98 no
C24 H24B . . .98 no
C25 H25A . . .98 no
C25 H25B . . .98 no
C26 H26A . . .98 no
C26 H26B . . .98 no
C27 H27A . . .98 no
C27 H27B . . .98 no
C30 H30 . . .94 no
C31 H31 . . .94 no
C32 H32 . . .94 no
C33 H33 . . .94 no
C34 H34A . . .98 no
C34 H34B . . .98 no
C34A H34D . . .97 no
C34A H34C . . .98 no
C35 H35B . . .98 no
C35 H35A . . .98 no
C35A H35C . . .98 no
C35A H35D . . .98 no
C36 H36B . . .98 no
C36 H36A . . .98 no
C36A H36D . . .98 no
C36A H36C . . .98 no
C37 H37A . . .98 no
C37 H37B . . .98 no
C37A H37C . . .98 no
C37A H37D . . .98 no
C38 H38B . . .98 no
C38 H38A . . .98 no
C39 H39A . . .98 no
C39 H39B . . .98 no
C40 H40A . . .98 no
C40 H40B . . .98 no

loop_
_geom_hbond_atom_site_label_D
_geom_hbond_atom_site_label_H
_geom_hbond_atom_site_label_A
_geom_hbond_distance_DH
_geom_hbond_distance_HA
_geom_hbond_distance_DA
_geom_hbond_angle_DHA
_geom_hbond_publ_flag
C5 H5 O8 .9406 2.4631 2.994(3) 115.78 no
C8 H8 O1 .9392 2.5075 2.995(3) 112.48 no
C11 H11 O8 .9406 2.5475 3.047(3) 113.52 no
C14 H14 O1 .9396 2.4686 2.978(3) 114.06 no
C37 H37A O8 .9789 2.5721 3.068(8) 111.42 no

loop_
_geom_torsion_atom_site_label_1
_geom_torsion_atom_site_label_2
_geom_torsion_atom_site_label_3
_geom_torsion_atom_site_label_4
_geom_torsion
_geom_torsion_publ_flag
C22 O1 C21 C1 175.73(17) yes
C21 O1 C22 C23 175.31(18) yes
C24 O2 C23 C22 173.31(19) yes
C23 O2 C24 C25 174.2(2) yes
C26 O3 C25 C24 -174.6(2) yes
C25 O3 C26 C27 -168.7(2) yes
C28 O4 C27 C26 153.3(2) yes
C27 O4 C28 C29 89.3(3) yes
C27 O4 C28 C33 -91.9(3) yes
C34 O5 C29 C28 174.9(6) yes
C34 O5 C29 C30 -4.8(7) yes
C29 O5 C34 C35 -168.9(7) yes
C36 O6 C35 C34 -151.2(8) yes
C35 O6 C36 C37 -93.9(7) yes
C38 O7 C37 C36 -165.9(8) yes
C37 O7 C38 C39 -81.4(11) yes
C40 O8 C39 C38 168.9(2) yes
C39 O8 C40 C2 167.38(19) yes
C3 C1 C15 C16 54.3(2) no
C21 C1 C9 C10 178.22(19) no
C21 C1 C9 C14 -1.2(3) no
C9 C1 C3 C4 53.9(2) no
C9 C1 C3 C8 -127.1(2) no
C15 C1 C3 C4 -56.2(2) no
C15 C1 C3 C8 122.8(2) no
C21 C1 C3 C4 -179.77(19) no
C21 C1 C3 C8 -.8(3) no
C3 C1 C9 C10 -55.1(2) no
C3 C1 C9 C14 125.5(2) no
C15 C1 C9 C10 55.2(2) no
C15 C1 C9 C14 -124.2(2) no
C21 C1 C15 C20 -1.1(3) no
C3 C1 C21 O1 -60.7(3) no
C9 C1 C21 O1 61.0(2) no
C3 C1 C15 C20 -126.2(2) no
C9 C1 C15 C16 -56.4(2) no
C9 C1 C15 C20 123.1(2) no
C21 C1 C15 C16 179.47(19) no
C15 C1 C21 O1 179.71(17) no
C4 C2 C10 C9 54.5(2) no
C4 C2 C10 C11 -126.2(2) no
C40 C2 C4 C5 -2.3(3) no
C10 C2 C4 C3 -55.7(2) no
C10 C2 C4 C5 125.3(2) no
C16 C2 C4 C3 54.1(2) no
C16 C2 C4 C5 -124.9(2) no
C40 C2 C4 C3 176.76(19) no
C10 C2 C40 O8 -63.5(3) no
C16 C2 C40 O8 178.11(17) no
C4 C2 C16 C17 124.4(2) no
C10 C2 C16 C15 54.2(2) no
C16 C2 C10 C9 -55.4(2) no
C16 C2 C10 C11 123.8(2) no
C40 C2 C10 C9 -177.42(19) no
C40 C2 C10 C11 1.8(3) no
C4 C2 C16 C15 -55.8(2) no
C40 C2 C16 C15 178.60(19) no
C40 C2 C16 C17 -1.2(3) no
C10 C2 C16 C17 -125.6(2) no
C4 C2 C40 O8 58.9(3) no
C1 C3 C4 C2 1.5(3) no
C1 C3 C4 C5 -179.4(2) no
C4 C3 C8 C7 -1.2(4) no
C8 C3 C4 C2 -177.5(2) no
C8 C3 C4 C5 1.6(3) no
C1 C3 C8 C7 179.9(2) no
C2 C4 C5 C6 178.1(2) no
C3 C4 C5 C6 -.9(4) no
C4 C5 C6 C7 -.1(4) no
C5 C6 C7 C8 .5(4) no
C6 C7 C8 C3 .1(4) no
C1 C9 C14 C13 179.3(2) no
C1 C9 C10 C2 .6(3) no
C10 C9 C14 C13 -.1(3) no
C14 C9 C10 C11 .8(3) no
C1 C9 C10 C11 -178.7(2) no
C14 C9 C10 C2 -179.9(2) no
C9 C10 C11 C12 -.8(3) no
C2 C10 C11 C12 180.0(2) no
C10 C11 C12 C13 .2(4) no
C11 C12 C13 C14 .5(4) no
C12 C13 C14 C9 -.5(4) no
C1 C15 C16 C17 -178.8(2) no
C20 C15 C16 C2 -178.1(2) no
C20 C15 C16 C17 1.7(3) no
C1 C15 C16 C2 1.4(2) no
C1 C15 C20 C19 179.5(2) no
C16 C15 C20 C19 -1.1(4) no
C2 C16 C17 C18 178.9(2) no
C15 C16 C17 C18 -.9(4) no
C16 C17 C18 C19 -.6(4) no
C17 C18 C19 C20 1.2(4) no
C18 C19 C20 C15 -.3(4) no
O1 C22 C23 O2 -76.4(2) yes
O2 C24 C25 O3 74.4(3) yes
O3 C26 C27 O4 75.3(3) yes
O4 C28 C33 C32 -179.6(2) no
C33 C28 C29 O5 179.1(2) no
C33 C28 C29 C30 -1.2(4) no
O4 C28 C29 O5 -2.1(4) yes
O4 C28 C29 C30 177.6(2) no
C29 C28 C33 C32 -.8(4) no
O5 C29 C30 C31 -178.4(3) no
C28 C29 C30 C31 2.0(4) no
C29 C30 C31 C32 -.7(4) no
C30 C31 C32 C33 -1.4(5) no
C31 C32 C33 C28 2.1(4) no
O5 C34 C35 O6 178.7(8) yes
O6 C36 C37 O7 -73.0(9) yes
O7 C38 C39 O8 68.5(7) yes
